data_4030674
loop_
_publ_author_name
'Imrich, Hans-Georg'
'Conrad, J\"urgen'
'Bubrin, Denis'
'Beifuss, Uwe'

_publ_section_title
;
 From nitrobenzenes to substituted tetrahydroquinolines in a single step
 by a domino reduction/imine formation/aza-diels-alder reaction.
;
_journal_issue 4
_journal_name_full 'The Journal of organic chemistry'
_journal_page_first 2319
_journal_page_last 2332
_journal_paper_doi 10.1021/jo502882y
_journal_volume 80
_journal_year 2015
_chemical_formula_moiety 'C18 H16 Br N'
_chemical_formula_sum 'C18 H16 Br N'
_chemical_formula_weight 326.23
_chemical_name_systematic
; 
 ? 
;
_space_group_IT_number 2
_symmetry_cell_setting triclinic
_symmetry_space_group_name_Hall '-P 1'
_symmetry_space_group_name_H-M 'P -1'
_atom_sites_solution_hydrogens geom
_atom_sites_solution_primary direct
_atom_sites_solution_secondary difmap
_audit_creation_method SHELXL-97
_cell_angle_alpha 102.428(15)
_cell_angle_beta 108.884(14)
_cell_angle_gamma 114.342(14)
_cell_formula_units_Z 2
_cell_length_a 9.2639(17)
_cell_length_b 9.809(2)
_cell_length_c 10.047(2)
_cell_measurement_reflns_used 61
_cell_measurement_temperature 173(2)
_cell_measurement_theta_max 12.5
_cell_measurement_theta_min 6
_cell_volume 719.8(3)
_computing_structure_refinement 'SHELXL-97 (Sheldrick, 1997)'
_computing_structure_solution 'SHELXS-97 (Sheldrick, 1990)'
_diffrn_ambient_temperature 173(2)
_diffrn_measured_fraction_theta_full 0.962
_diffrn_measured_fraction_theta_max 0.962
_diffrn_radiation_monochromator graphite
_diffrn_radiation_source 'fine-focus sealed tube'
_diffrn_radiation_type MoK\a
_diffrn_radiation_wavelength 0.71073
_diffrn_reflns_av_R_equivalents 0.2269
_diffrn_reflns_av_sigmaI/netI 0.0851
_diffrn_reflns_limit_h_max 11
_diffrn_reflns_limit_h_min -4
_diffrn_reflns_limit_k_max 10
_diffrn_reflns_limit_k_min -10
_diffrn_reflns_limit_l_max 11
_diffrn_reflns_limit_l_min -12
_diffrn_reflns_number 3016
_diffrn_reflns_theta_full 26.00
_diffrn_reflns_theta_max 26.00
_diffrn_reflns_theta_min 2.34
_exptl_absorpt_coefficient_mu 2.844
_exptl_absorpt_correction_type none
_exptl_crystal_colour colorless
_exptl_crystal_density_diffrn 1.505
_exptl_crystal_density_method 'not measured'
_exptl_crystal_description block
_exptl_crystal_F_000 332
_exptl_crystal_size_max 0.45
_exptl_crystal_size_mid 0.4
_exptl_crystal_size_min 0.4
_refine_diff_density_max 0.885
_refine_diff_density_min -1.722
_refine_diff_density_rms 0.149
_refine_ls_extinction_method none
_refine_ls_goodness_of_fit_ref 1.009
_refine_ls_hydrogen_treatment constr
_refine_ls_matrix_type full
_refine_ls_number_parameters 181
_refine_ls_number_reflns 2728
_refine_ls_number_restraints 0
_refine_ls_restrained_S_all 1.009
_refine_ls_R_factor_all 0.0897
_refine_ls_R_factor_gt 0.0581
_refine_ls_shift/su_max 0.000
_refine_ls_shift/su_mean 0.000
_refine_ls_structure_factor_coef Fsqd
_refine_ls_weighting_details 'calc w=1/[\s^2^(Fo^2^)+(0.0865P)^2^+0.0000P] where P=(Fo^2^+2Fc^2^)/3'
_refine_ls_weighting_scheme calc
_refine_ls_wR_factor_gt 0.1360
_refine_ls_wR_factor_ref 0.1457
_reflns_number_gt 1941
_reflns_number_total 2728
_reflns_threshold_expression >2sigma(I)
_cod_data_source_file jo502882y_si_002.cif
_cod_data_source_block i01
_cod_depositor_comments 'Adding full bibliography for 4030673--4030675.cif.'
_cod_original_cell_volume 719.9(3)
_cod_database_code 4030674

loop_
_symmetry_equiv_pos_as_xyz
'x, y, z'
'-x, -y, -z'

loop_
_atom_site_label
_atom_site_type_symbol
_atom_site_fract_x
_atom_site_fract_y
_atom_site_fract_z
_atom_site_U_iso_or_equiv
_atom_site_adp_type
_atom_site_occupancy
_atom_site_symmetry_multiplicity
_atom_site_calc_flag
_atom_site_refinement_flags
Br Br -0.57409(7) 0.19211(7) -0.69284(6) 0.0405(2) Uani 1 1 d .
C1' C 0.4498(6) 0.6701(6) 0.0549(6) 0.0271(10) Uani 1 1 d .
C1 C -0.0146(6) 0.7712(6) -0.1860(6) 0.0333(12) Uani 1 1 d .
H1A H -0.0958 0.7946 -0.2475 0.040 Uiso 1 1 calc R
C2' C 0.6196(7) 0.8064(6) 0.1070(6) 0.0316(11) Uani 1 1 d .
H2'A H 0.6428 0.8599 0.0415 0.038 Uiso 1 1 calc R
C2 C 0.0354(7) 0.8053(6) -0.0383(7) 0.0370(13) Uani 1 1 d .
H2A H -0.0068 0.8548 0.0190 0.044 Uiso 1 1 calc R
C3' C 0.7546(7) 0.8634(6) 0.2550(6) 0.0369(13) Uani 1 1 d .
H3'A H 0.8691 0.9560 0.2893 0.044 Uiso 1 1 calc R
C3A C 0.2329(6) 0.7373(6) -0.0934(6) 0.0277(10) Uani 1 1 d .
H3AA H 0.3335 0.8476 -0.0679 0.033 Uiso 1 1 calc R
C3 C 0.1678(7) 0.7562(6) 0.0285(6) 0.0351(12) Uani 1 1 d .
H3A H 0.1094 0.6520 0.0393 0.042 Uiso 1 1 calc R
H3B H 0.2674 0.8422 0.1299 0.042 Uiso 1 1 calc R
C4' C 0.7242(7) 0.7870(6) 0.3525(6) 0.0365(12) Uani 1 1 d .
H4'A H 0.8166 0.8265 0.4531 0.044 Uiso 1 1 calc R
C4 C 0.3022(6) 0.6184(5) -0.1025(5) 0.0263(10) Uani 1 1 d .
H4A H 0.3524 0.6238 -0.1769 0.032 Uiso 1 1 calc R
N5 N 0.1531(5) 0.4521(5) -0.1586(4) 0.0268(9) Uani 1 1 d .
H5A H 0.1637 0.3880 -0.1118 0.032 Uiso 1 1 calc R
C5' C 0.5571(7) 0.6524(7) 0.3006(6) 0.0371(12) Uani 1 1 d .
H5'A H 0.5350 0.5988 0.3663 0.045 Uiso 1 1 calc R
C5A C -0.0063(6) 0.3960(6) -0.2873(5) 0.0252(10) Uani 1 1 d .
C6 C -0.1308(6) 0.2247(6) -0.3716(6) 0.0298(11) Uani 1 1 d .
H6A H -0.0997 0.1503 -0.3437 0.036 Uiso 1 1 calc R
C6' C 0.4206(7) 0.5939(6) 0.1539(6) 0.0330(11) Uani 1 1 d .
H6'A H 0.3066 0.5013 0.1207 0.040 Uiso 1 1 calc R
C7 C -0.2965(6) 0.1640(6) -0.4933(5) 0.0295(11) Uani 1 1 d .
H7A H -0.3778 0.0494 -0.5488 0.035 Uiso 1 1 calc R
C8 C -0.3415(6) 0.2721(6) -0.5324(6) 0.0300(11) Uani 1 1 d .
C9A C -0.0534(6) 0.5039(6) -0.3333(5) 0.0265(10) Uani 1 1 d .
C9 C -0.2206(6) 0.4415(6) -0.4547(6) 0.0307(11) Uani 1 1 d .
H9A H -0.2531 0.5142 -0.4851 0.037 Uiso 1 1 calc R
C9B C 0.0736(6) 0.6900(6) -0.2456(6) 0.0293(11) Uani 1 1 d .
H9BA H 0.1178 0.7389 -0.3123 0.035 Uiso 1 1 calc R

loop_
_atom_site_aniso_label
_atom_site_aniso_U_11
_atom_site_aniso_U_22
_atom_site_aniso_U_33
_atom_site_aniso_U_23
_atom_site_aniso_U_13
_atom_site_aniso_U_12
Br 0.0228(3) 0.0470(4) 0.0410(3) 0.0153(2) 0.0123(2) 0.0125(2)
C1' 0.025(2) 0.028(2) 0.036(3) 0.011(2) 0.019(2) 0.017(2)
C1 0.025(2) 0.025(3) 0.057(4) 0.016(2) 0.022(2) 0.016(2)
C2' 0.028(3) 0.024(2) 0.047(3) 0.015(2) 0.021(2) 0.015(2)
C2 0.031(3) 0.025(3) 0.058(4) 0.010(2) 0.027(3) 0.015(2)
C3' 0.026(3) 0.029(3) 0.049(3) 0.007(2) 0.014(2) 0.015(2)
C3A 0.022(2) 0.024(2) 0.039(3) 0.014(2) 0.017(2) 0.011(2)
C3 0.039(3) 0.032(3) 0.036(3) 0.007(2) 0.024(2) 0.018(2)
C4' 0.031(3) 0.040(3) 0.036(3) 0.008(2) 0.012(2) 0.023(2)
C4 0.020(2) 0.025(2) 0.030(2) 0.007(2) 0.013(2) 0.010(2)
N5 0.024(2) 0.024(2) 0.036(2) 0.0145(18) 0.0155(18) 0.0127(17)
C5' 0.038(3) 0.050(3) 0.035(3) 0.021(3) 0.020(2) 0.028(3)
C5A 0.023(2) 0.027(2) 0.029(2) 0.010(2) 0.017(2) 0.013(2)
C6 0.027(3) 0.027(3) 0.040(3) 0.013(2) 0.020(2) 0.016(2)
C6' 0.025(3) 0.035(3) 0.039(3) 0.015(2) 0.016(2) 0.016(2)
C7 0.024(2) 0.027(2) 0.034(3) 0.006(2) 0.017(2) 0.010(2)
C8 0.019(2) 0.036(3) 0.030(3) 0.008(2) 0.013(2) 0.011(2)
C9A 0.025(2) 0.026(2) 0.034(3) 0.013(2) 0.021(2) 0.013(2)
C9 0.029(3) 0.035(3) 0.039(3) 0.020(2) 0.022(2) 0.020(2)
C9B 0.023(2) 0.029(3) 0.043(3) 0.019(2) 0.020(2) 0.014(2)

loop_
_atom_type_symbol
_atom_type_description
_atom_type_scat_dispersion_real
_atom_type_scat_dispersion_imag
_atom_type_scat_source
C C 0.0033 0.0016 'International Tables Vol C Tables 4.2.6.8 and 6.1.1.4'
H H 0.0000 0.0000 'International Tables Vol C Tables 4.2.6.8 and 6.1.1.4'
N N 0.0061 0.0033 'International Tables Vol C Tables 4.2.6.8 and 6.1.1.4'
Br Br -0.2901 2.4595 'International Tables Vol C Tables 4.2.6.8 and 6.1.1.4'

loop_
_geom_angle_atom_site_label_1
_geom_angle_atom_site_label_2
_geom_angle_atom_site_label_3
_geom_angle
C6' C1' C2' 118.5(5)
C6' C1' C4 122.7(4)
C2' C1' C4 118.7(4)
C2 C1 C9B 111.7(4)
C1' C2' C3' 120.1(5)
C1 C2 C3 111.9(5)
C4' C3' C2' 121.0(5)
C3 C3A C4 115.3(4)
C3 C3A C9B 104.6(4)
C4 C3A C9B 114.0(4)
C2 C3 C3A 101.8(4)
C5' C4' C3' 118.7(5)
N5 C4 C1' 111.8(4)
N5 C4 C3A 109.1(4)
C1' C4 C3A 109.5(4)
C5A N5 C4 119.1(4)
C4' C5' C6' 121.2(5)
C9A C5A N5 122.0(4)
C9A C5A C6 118.3(4)
N5 C5A C6 119.6(4)
C7 C6 C5A 121.5(4)
C5' C6' C1' 120.5(5)
C6 C7 C8 119.1(4)
C7 C8 C9 121.1(4)
C7 C8 Br 120.0(4)
C9 C8 Br 118.9(4)
C9 C9A C5A 119.7(4)
C9 C9A C9B 119.4(4)
C5A C9A C9B 120.8(4)
C9A C9 C8 120.4(4)
C1 C9B C9A 111.8(4)
C1 C9B C3A 101.1(4)
C9A C9B C3A 112.3(4)

loop_
_geom_bond_atom_site_label_1
_geom_bond_atom_site_label_2
_geom_bond_distance
Br C8 1.916(5)
C1' C6' 1.396(7)
C1' C2' 1.403(7)
C1' C4 1.521(6)
C1 C2 1.320(7)
C1 C9B 1.520(7)
C2' C3' 1.396(7)
C2 C3 1.509(7)
C3' C4' 1.386(8)
C3A C3 1.540(7)
C3A C4 1.545(6)
C3A C9B 1.549(7)
C4' C5' 1.382(8)
C4 N5 1.459(6)
N5 C5A 1.394(6)
C5' C6' 1.390(7)
C5A C9A 1.409(7)
C5A C6 1.425(6)
C6 C7 1.387(7)
C7 C8 1.374(7)
C8 C9 1.403(7)
C9A C9 1.391(7)
C9A C9B 1.536(6)
